data_4082048
loop_
_publ_author_name
'Gallegos, Carlos'
'Tabernero, Vanessa'
'Garc\?\'ia-Valle, Francisco M.'
'Mosquera, Marta E. G.'
'Cuenca, Tom\'as'
'Cano, Jes\'us'

_publ_section_title
;
 Synthesis and Structure of Homo- and Heterometallic Lithium--Magnesium
 Complexes and Their Reactivity in the ROP ofrac-Lactide
;
_journal_issue 21
_journal_name_full Organometallics
_journal_page_first 6624
_journal_paper_doi 10.1021/om400940f
_journal_volume 32
_journal_year 2013
_chemical_formula_moiety 'C40 H38 Mg N4 O4.2C4 H8 O'
_chemical_formula_sum 'C48 H54 Mg N4 O6'
_chemical_formula_weight 807.26
_chemical_name_systematic
;
 ?
;
_space_group_IT_number 14
_symmetry_cell_setting monoclinic
_symmetry_space_group_name_Hall '-P 2yn'
_symmetry_space_group_name_H-M 'P 1 21/n 1'
_atom_sites_solution_hydrogens geom
_atom_sites_solution_primary direct
_atom_sites_solution_secondary difmap
_audit_creation_method SHELXL-97
_cell_angle_alpha 90.00
_cell_angle_beta 103.192(11)
_cell_angle_gamma 90.00
_cell_formula_units_Z 2
_cell_length_a 10.1711(14)
_cell_length_b 13.917(3)
_cell_length_c 15.184(2)
_cell_measurement_reflns_used 43
_cell_measurement_temperature 200(2)
_cell_measurement_theta_max 19.067
_cell_measurement_theta_min 2.098
_cell_volume 2092.6(6)
_computing_cell_refinement 'Dirax/lsq (Duisenberg & Schreurs, 1989-2000)'
_computing_data_collection 'Collect (Bruker AXS BV, 1997-2004)'
_computing_data_reduction 'EvalCCD (Duisenberg & Schreurs 1990-2000)'
_computing_molecular_graphics 'Ortep-3 for Windows (Farrugia, 1997)'
_computing_publication_material 'WinGX publication routines (Farrugia, 1999)'
_computing_structure_refinement 'SHELXL-97 (Sheldrick, 2008)'
_diffrn_ambient_temperature 200(2)
_diffrn_measured_fraction_theta_full 0.991
_diffrn_measured_fraction_theta_max 0.991
_diffrn_radiation_monochromator graphite
_diffrn_radiation_source 'fine-focus sealed tube'
_diffrn_radiation_type MoK\a
_diffrn_radiation_wavelength 0.71073
_diffrn_reflns_av_R_equivalents 0.0699
_diffrn_reflns_av_sigmaI/netI 0.0549
_diffrn_reflns_limit_h_max 13
_diffrn_reflns_limit_h_min -12
_diffrn_reflns_limit_k_max 18
_diffrn_reflns_limit_k_min -18
_diffrn_reflns_limit_l_max 18
_diffrn_reflns_limit_l_min -19
_diffrn_reflns_number 39411
_diffrn_reflns_theta_full 27.57
_diffrn_reflns_theta_max 27.57
_diffrn_reflns_theta_min 3.09
_exptl_absorpt_coefficient_mu 0.098
_exptl_absorpt_correction_T_max 1.760
_exptl_absorpt_correction_T_min 0.747
_exptl_absorpt_correction_type multi-scan
_exptl_absorpt_process_details
;
 R.H. Blessing, Acta Cryst. (1995), A51, 33-38
;
_exptl_crystal_colour red
_exptl_crystal_density_diffrn 1.281
_exptl_crystal_density_method 'not measured'
_exptl_crystal_description prism
_exptl_crystal_F_000 860
_exptl_crystal_size_max 0.48
_exptl_crystal_size_mid 0.45
_exptl_crystal_size_min 0.26
_refine_diff_density_max 0.615
_refine_diff_density_min -0.661
_refine_diff_density_rms 0.069
_refine_ls_extinction_method none
_refine_ls_goodness_of_fit_ref 1.035
_refine_ls_hydrogen_treatment constr
_refine_ls_matrix_type full
_refine_ls_number_parameters 268
_refine_ls_number_reflns 4799
_refine_ls_number_restraints 0
_refine_ls_restrained_S_all 1.035
_refine_ls_R_factor_all 0.1213
_refine_ls_R_factor_gt 0.0759
_refine_ls_shift/su_max 0.000
_refine_ls_shift/su_mean 0.000
_refine_ls_structure_factor_coef Fsqd
_refine_ls_weighting_details 'calc w=1/[\s^2^(Fo^2^)+(0.1104P)^2^+2.5474P] where P=(Fo^2^+2Fc^2^)/3'
_refine_ls_weighting_scheme calc
_refine_ls_wR_factor_gt 0.1989
_refine_ls_wR_factor_ref 0.2398
_reflns_number_gt 3053
_reflns_number_total 4799
_reflns_threshold_expression >2sigma(I)
_cod_data_source_file om400940f_si_002.cif
_cod_data_source_block 2.2thf
_cod_depositor_comments
;
The following automatic conversions were performed:

'_symmetry_cell_setting' value 'Monoclinic' changed to 'monoclinic'
according to /home/saulius/struct/CIF-dictionaries/cif_core.dic
dictionary named 'cif_core.dic' version 2.4.2 from 2011-04-26.

Automatic conversion script
Id: cif_fix_values 1891 2012-01-12 08:04:46Z andrius 
;
_cod_original_cell_volume 2092.5(6)
_cod_original_sg_symbol_H-M P21/n
_cod_database_code 4082048

loop_
_symmetry_equiv_pos_as_xyz
'x, y, z'
'-x+1/2, y+1/2, -z+1/2'
'-x, -y, -z'
'x-1/2, -y-1/2, z-1/2'

loop_
_atom_site_label
_atom_site_type_symbol
_atom_site_fract_x
_atom_site_fract_y
_atom_site_fract_z
_atom_site_U_iso_or_equiv
_atom_site_adp_type
_atom_site_occupancy
_atom_site_symmetry_multiplicity
_atom_site_calc_flag
_atom_site_refinement_flags
Mg1 Mg 0.5000 0.0000 0.0000 0.0295(3) Uani 1 2 d S
N1 N 0.3647(2) -0.13217(17) 0.12796(15) 0.0290(5) Uani 1 1 d .
N2 N 0.4004(2) -0.12434(16) 0.05227(15) 0.0278(5) Uani 1 1 d .
O1 O 0.5123(2) 0.04758(15) 0.12192(13) 0.0375(5) Uani 1 1 d .
O2 O 0.6904(2) -0.06884(18) 0.04241(15) 0.0455(6) Uani 1 1 d .
C1 C 0.4681(3) 0.0212(2) 0.19057(18) 0.0308(6) Uani 1 1 d .
C2 C 0.4891(3) 0.0832(2) 0.2680(2) 0.0392(7) Uani 1 1 d .
H2 H 0.5346 0.1409 0.2666 0.047 Uiso 1 1 calc R
C3 C 0.4450(3) 0.0604(2) 0.3429(2) 0.0397(7) Uani 1 1 d .
H3 H 0.4611 0.1029 0.3914 0.048 Uiso 1 1 calc R
C4 C 0.3753(3) -0.0260(2) 0.34981(19) 0.0348(6) Uani 1 1 d .
C5 C 0.3289(3) -0.0495(3) 0.4282(2) 0.0434(8) Uani 1 1 d .
H5 H 0.3459 -0.0075 0.4771 0.052 Uiso 1 1 calc R
C6 C 0.2608(4) -0.1316(3) 0.4335(2) 0.0513(9) Uani 1 1 d .
H6 H 0.2300 -0.1457 0.4853 0.062 Uiso 1 1 calc R
C7 C 0.2370(4) -0.1947(3) 0.3611(2) 0.0517(9) Uani 1 1 d .
H7 H 0.1913 -0.2519 0.3650 0.062 Uiso 1 1 calc R
C8 C 0.2802(3) -0.1741(2) 0.2833(2) 0.0424(7) Uani 1 1 d .
H8 H 0.2620 -0.2172 0.2352 0.051 Uiso 1 1 calc R
C9 C 0.3509(3) -0.0894(2) 0.27595(18) 0.0321(6) Uani 1 1 d .
C10 C 0.3974(3) -0.0652(2) 0.19492(18) 0.0303(6) Uani 1 1 d .
C20 C 0.3478(3) -0.2039(2) -0.00439(18) 0.0293(6) Uani 1 1 d .
C21 C 0.2204(3) -0.2401(2) -0.0067(2) 0.0361(7) Uani 1 1 d .
H21 H 0.1672 -0.2127 0.0290 0.043 Uiso 1 1 calc R
C22 C 0.1726(4) -0.3171(2) -0.0622(2) 0.0456(8) Uani 1 1 d .
H22 H 0.0861 -0.3405 -0.0650 0.055 Uiso 1 1 calc R
C23 C 0.2522(4) -0.3594(2) -0.1134(2) 0.0501(9) Uani 1 1 d .
H23 H 0.2206 -0.4122 -0.1496 0.060 Uiso 1 1 calc R
C24 C 0.3787(4) -0.3229(2) -0.1110(2) 0.0476(8) Uani 1 1 d .
H24 H 0.4323 -0.3514 -0.1457 0.057 Uiso 1 1 calc R
C25 C 0.4269(3) -0.2448(2) -0.0575(2) 0.0362(7) Uani 1 1 d .
H25 H 0.5118 -0.2197 -0.0572 0.043 Uiso 1 1 calc R
C26 C 0.8039(4) -0.0538(3) 0.0044(3) 0.0585(10) Uani 1 1 d .
H26A H 0.8336 0.0125 0.0128 0.070 Uiso 1 1 calc R
H26B H 0.7804 -0.0675 -0.0600 0.070 Uiso 1 1 calc R
C27 C 0.9130(4) -0.1194(4) 0.0512(3) 0.0670(11) Uani 1 1 d .
H27A H 0.9315 -0.1680 0.0098 0.080 Uiso 1 1 calc R
H27B H 0.9954 -0.0839 0.0753 0.080 Uiso 1 1 calc R
C28 C 0.8613(5) -0.1640(4) 0.1251(3) 0.0762(13) Uani 1 1 d .
H28A H 0.9273 -0.1582 0.1821 0.091 Uiso 1 1 calc R
H28B H 0.8426 -0.2317 0.1128 0.091 Uiso 1 1 calc R
C29 C 0.7360(4) -0.1125(3) 0.1295(3) 0.0613(11) Uani 1 1 d .
H29A H 0.6687 -0.1568 0.1418 0.074 Uiso 1 1 calc R
H29B H 0.7538 -0.0640 0.1767 0.074 Uiso 1 1 calc R
O1D O 0.8543(9) 0.1408(6) 0.2418(5) 0.198(3) Uani 1 1 d .
C3D C 1.0580(7) 0.0705(9) 0.2784(8) 0.186(5) Uani 1 1 d .
H3D1 H 1.1405 0.1061 0.2802 0.224 Uiso 1 1 calc R
H3D2 H 1.0765 0.0028 0.2722 0.224 Uiso 1 1 calc R
C2D C 1.0150(14) 0.0857(7) 0.3581(7) 0.207(7) Uani 1 1 d .
H2D1 H 1.0315 0.0295 0.3969 0.249 Uiso 1 1 calc R
H2D2 H 1.0605 0.1406 0.3910 0.249 Uiso 1 1 calc R
C4D C 0.9571(7) 0.1010(10) 0.2045(6) 0.186(6) Uani 1 1 d .
H4D1 H 0.9227 0.0471 0.1655 0.223 Uiso 1 1 calc R
H4D2 H 0.9924 0.1487 0.1695 0.223 Uiso 1 1 calc R
C1D C 0.8731(9) 0.1035(9) 0.3270(6) 0.191(6) Uani 1 1 d .
H1D1 H 0.8425 0.1486 0.3668 0.230 Uiso 1 1 calc R
H1D2 H 0.8227 0.0442 0.3259 0.230 Uiso 1 1 calc R

loop_
_atom_site_aniso_label
_atom_site_aniso_U_11
_atom_site_aniso_U_22
_atom_site_aniso_U_33
_atom_site_aniso_U_23
_atom_site_aniso_U_13
_atom_site_aniso_U_12
Mg1 0.0286(6) 0.0354(7) 0.0268(6) 0.0022(5) 0.0111(5) -0.0031(5)
N1 0.0300(11) 0.0335(12) 0.0259(11) 0.0003(9) 0.0113(9) 0.0012(9)
N2 0.0260(11) 0.0316(12) 0.0275(11) -0.0003(9) 0.0093(9) -0.0004(9)
O1 0.0448(12) 0.0399(12) 0.0303(10) -0.0018(9) 0.0138(9) -0.0110(9)
O2 0.0336(11) 0.0606(15) 0.0448(12) 0.0172(11) 0.0139(10) 0.0059(10)
C1 0.0313(13) 0.0357(15) 0.0251(13) 0.0014(11) 0.0061(11) 0.0019(11)
C2 0.0471(17) 0.0386(16) 0.0319(15) -0.0052(12) 0.0090(13) -0.0059(13)
C3 0.0470(17) 0.0450(18) 0.0267(14) -0.0080(12) 0.0077(13) 0.0032(14)
C4 0.0343(14) 0.0441(16) 0.0270(13) 0.0014(12) 0.0088(12) 0.0072(12)
C5 0.0455(17) 0.060(2) 0.0266(14) -0.0004(14) 0.0120(13) 0.0124(15)
C6 0.057(2) 0.070(2) 0.0344(16) 0.0100(16) 0.0264(16) 0.0044(18)
C7 0.059(2) 0.059(2) 0.0447(19) 0.0096(16) 0.0268(17) -0.0053(17)
C8 0.0495(18) 0.0446(18) 0.0387(16) 0.0007(13) 0.0219(14) -0.0037(14)
C9 0.0321(14) 0.0387(15) 0.0274(13) 0.0030(11) 0.0110(11) 0.0047(11)
C10 0.0306(13) 0.0351(15) 0.0269(13) -0.0007(11) 0.0101(11) 0.0019(11)
C20 0.0330(14) 0.0294(13) 0.0265(13) 0.0022(11) 0.0086(11) -0.0005(11)
C21 0.0343(14) 0.0385(16) 0.0368(15) -0.0015(12) 0.0105(13) -0.0023(12)
C22 0.0483(18) 0.0437(18) 0.0431(18) -0.0023(14) 0.0070(15) -0.0138(15)
C23 0.073(2) 0.0355(17) 0.0392(17) -0.0066(14) 0.0075(17) -0.0111(16)
C24 0.068(2) 0.0399(18) 0.0399(17) -0.0085(14) 0.0222(16) 0.0005(16)
C25 0.0422(16) 0.0353(15) 0.0350(15) -0.0017(12) 0.0171(13) 0.0002(13)
C26 0.0406(18) 0.076(3) 0.067(2) 0.019(2) 0.0286(18) 0.0144(18)
C27 0.0419(19) 0.084(3) 0.077(3) 0.007(2) 0.018(2) 0.019(2)
C28 0.063(3) 0.082(3) 0.081(3) 0.025(3) 0.011(2) 0.027(2)
C29 0.050(2) 0.081(3) 0.054(2) 0.030(2) 0.0133(18) 0.013(2)
O1D 0.243(8) 0.189(7) 0.146(5) 0.030(5) 0.011(5) 0.085(6)
C3D 0.062(4) 0.209(11) 0.260(13) 0.104(10) -0.022(6) 0.016(5)
C2D 0.293(14) 0.104(6) 0.139(7) -0.064(6) -0.129(8) 0.070(8)
C4D 0.076(4) 0.359(16) 0.130(6) 0.105(9) 0.036(4) 0.090(7)
C1D 0.174(8) 0.295(13) 0.120(6) 0.119(8) 0.065(6) 0.146(9)

loop_
_atom_type_symbol
_atom_type_description
_atom_type_scat_dispersion_real
_atom_type_scat_dispersion_imag
_atom_type_scat_source
C C 0.0033 0.0016 'International Tables Vol C Tables 4.2.6.8 and 6.1.1.4'
H H 0.0000 0.0000 'International Tables Vol C Tables 4.2.6.8 and 6.1.1.4'
N N 0.0061 0.0033 'International Tables Vol C Tables 4.2.6.8 and 6.1.1.4'
O O 0.0106 0.0060 'International Tables Vol C Tables 4.2.6.8 and 6.1.1.4'
Mg Mg 0.0486 0.0363 'International Tables Vol C Tables 4.2.6.8 and 6.1.1.4'

loop_
_geom_angle_atom_site_label_1
_geom_angle_atom_site_label_2
_geom_angle_atom_site_label_3
_geom_angle
_geom_angle_site_symmetry_1
_geom_angle_site_symmetry_3
O1 Mg1 O1 180.00(12) . 3_655
O1 Mg1 O2 89.49(9) . 3_655
O1 Mg1 O2 90.51(9) 3_655 3_655
O1 Mg1 O2 90.51(9) . .
O1 Mg1 O2 89.49(9) 3_655 .
O2 Mg1 O2 180.00(16) 3_655 .
O1 Mg1 N2 97.95(8) . 3_655
O1 Mg1 N2 82.05(8) 3_655 3_655
O2 Mg1 N2 89.95(8) 3_655 3_655
O2 Mg1 N2 90.05(8) . 3_655
O1 Mg1 N2 82.05(8) . .
O1 Mg1 N2 97.95(8) 3_655 .
O2 Mg1 N2 90.05(8) 3_655 .
O2 Mg1 N2 89.95(8) . .
N2 Mg1 N2 180.00(7) 3_655 .
N2 N1 C10 122.5(2) . .
N1 N2 C20 109.2(2) . .
N1 N2 Mg1 128.65(18) . .
C20 N2 Mg1 121.50(16) . .
C1 O1 Mg1 136.09(19) . .
C26 O2 C29 108.5(3) . .
C26 O2 Mg1 125.4(2) . .
C29 O2 Mg1 123.4(2) . .
O1 C1 C10 124.1(3) . .
O1 C1 C2 118.8(3) . .
C10 C1 C2 117.1(2) . .
C3 C2 C1 122.2(3) . .
C2 C3 C4 122.0(3) . .
C9 C4 C5 119.6(3) . .
C9 C4 C3 118.4(3) . .
C5 C4 C3 121.9(3) . .
C6 C5 C4 121.4(3) . .
C5 C6 C7 119.2(3) . .
C8 C7 C6 121.0(3) . .
C7 C8 C9 120.8(3) . .
C8 C9 C4 117.8(3) . .
C8 C9 C10 122.4(3) . .
C4 C9 C10 119.8(3) . .
N1 C10 C1 126.0(2) . .
N1 C10 C9 113.7(2) . .
C1 C10 C9 120.3(2) . .
C25 C20 C21 120.1(3) . .
C25 C20 N2 118.8(2) . .
C21 C20 N2 121.1(2) . .
C22 C21 C20 119.7(3) . .
C23 C22 C21 120.4(3) . .
C24 C23 C22 119.6(3) . .
C25 C24 C23 120.8(3) . .
C24 C25 C20 119.4(3) . .
O2 C26 C27 107.6(3) . .
C28 C27 C26 105.3(3) . .
C27 C28 C29 106.9(3) . .
O2 C29 C28 105.3(3) . .
C1D O1D C4D 105.9(6) . .
C4D C3D C2D 109.4(8) . .
C1D C2D C3D 103.4(6) . .
C3D C4D O1D 105.8(8) . .
C2D C1D O1D 106.9(9) . .

loop_
_geom_bond_atom_site_label_1
_geom_bond_atom_site_label_2
_geom_bond_distance
_geom_bond_site_symmetry_2
Mg1 O1 1.943(2) .
Mg1 O1 1.943(2) 3_655
Mg1 O2 2.125(2) 3_655
Mg1 O2 2.125(2) .
Mg1 N2 2.240(2) 3_655
Mg1 N2 2.240(2) .
N1 N2 1.286(3) .
N1 C10 1.363(4) .
N2 C20 1.429(4) .
O1 C1 1.279(3) .
O2 C26 1.419(4) .
O2 C29 1.433(4) .
C1 C10 1.411(4) .
C1 C2 1.434(4) .
C2 C3 1.353(4) .
C3 C4 1.412(5) .
C4 C9 1.404(4) .
C4 C5 1.415(4) .
C5 C6 1.349(5) .
C6 C7 1.385(5) .
C7 C8 1.381(4) .
C8 C9 1.399(4) .
C9 C10 1.455(4) .
C20 C25 1.385(4) .
C20 C21 1.383(4) .
C21 C22 1.382(4) .
C22 C23 1.376(5) .
C23 C24 1.375(5) .
C24 C25 1.378(5) .
C26 C27 1.487(5) .
C27 C28 1.481(6) .
C28 C29 1.477(6) .
O1D C1D 1.366(9) .
O1D C4D 1.411(10) .
C3D C4D 1.402(10) .
C3D C2D 1.393(14) .
C2D C1D 1.435(13) .
